data_4511974
loop_
_publ_author_name
'Kinnibrugh, Tiffany L.'
'Bakhmutov, Vladimir I.'
'Clearfield, Abraham'

_publ_section_title
;
 Reversible Dehydration Behavior Reveals Coordinatively Unsaturated Metal
 Sites in Microporous Aluminum Phosphonates
;
_journal_issue 10
_journal_name_full 'Crystal Growth &amp; Design'
_journal_page_first 4976
_journal_paper_doi 10.1021/cg5005215
_journal_volume 14
_journal_year 2014
_chemical_formula_moiety 'C9 H6 Al2 O10 P3'
_chemical_formula_sum 'C9 H6 Al2 O10 P3'
_chemical_formula_weight 421
_chemical_name_systematic ' ?'
_space_group_IT_number 12
_symmetry_cell_setting monoclinic
_symmetry_Int_Tables_number 12
_symmetry_space_group_name_Hall '-C 2y'
_symmetry_space_group_name_H-M 'C 1 2/m 1'
_cell_angle_alpha 90
_cell_angle_beta 102.535(3)
_cell_angle_gamma 90
_cell_formula_units_Z 4
_cell_length_a 38.1861(11)
_cell_length_b 5.00418(10)
_cell_length_c 8.3810(2)
_cell_measurement_temperature 295
_cell_volume 1563.35(7)
_computing_cell_refinement JANA2006
_computing_publication_material JANA2006
_computing_structure_refinement JANA2006
_computing_structure_solution 'TOPAS v4.2, Charge Flipping(Oszlanyi and Suto, 2004)'
_diffrn_ambient_temperature 295
_diffrn_detector '12-analyzer detector system'
_diffrn_measurement_device 'diffractometer at APS 11-BM-B'
_diffrn_radiation_monochromator 'PSL DSM Si(111)'
_diffrn_radiation_probe x-ray
_diffrn_radiation_type synchrotron
_diffrn_radiation_wavelength 0.42463
_diffrn_source synchrotron
_diffrn_source_type synchrotron
_exptl_absorpt_coefficient_mu 0.135
_exptl_absorpt_correction_type cylinder
_exptl_absorpt_process_details JANA2006
_exptl_crystal_density_diffrn 1.7882
_exptl_crystal_density_method 'not measured'
_exptl_crystal_F_000 844
_pd_char_colour colourless
_pd_instr_location
; 
11-BM-B line diffractometer, APS, Argonne National Lab (USA)
;
_pd_meas_2theta_range_inc 0.001
_pd_meas_2theta_range_max 49.996
_pd_meas_2theta_range_min 0.500
_pd_meas_number_of_points 49497
_pd_meas_scan_method cont
_pd_proc_2theta_range_inc 0.001
_pd_proc_2theta_range_max 33.999
_pd_proc_2theta_range_min 1.001
_pd_proc_ls_background_function '21 Chebyshev polynoms'
_pd_proc_ls_pref_orient_corr none
_pd_proc_ls_profile_function Pseudo-Voigt
_pd_proc_ls_prof_R_factor 0.1383
_pd_proc_ls_prof_wR_expected 0.1016
_pd_proc_ls_prof_wR_factor 0.1762
_refine_ls_goodness_of_fit_all 1.74
_refine_ls_hydrogen_treatment constr
_refine_ls_number_constraints 39
_refine_ls_number_parameters 75
_refine_ls_number_restraints 49
_refine_ls_R_factor_all 10.74
_refine_ls_shift/su_max 0.0491
_refine_ls_shift/su_mean 0.0032
_refine_ls_weighting_scheme sigma
_cod_data_source_file cg5005215_si_004.cif
_cod_data_source_block I
_cod_depositor_comments
;
The following automatic conversions were performed:

'_diffrn_radiation_probe' value 'X-ray' changed to 'x-ray' according
to
/home/saulius/struct/COD-crude-data--automatic-downloads/rss-feeds/ACS/lib/dictionaries/cif_core.dic
dictionary named 'cif_core.dic' version 2.4.2 from 2011-04-26.

Automatic conversion script
Id: cif_fix_values 2281 2013-09-26 08:29:07Z andrius 

 Adding full bibliography for 4511974.cif.
;
_cod_original_cell_volume 1563.34(7)
_cod_database_code 4511974

loop_
_symmetry_equiv_pos_site_id
_symmetry_equiv_pos_as_xyz
1 x,y,z
2 -x,y,-z
3 -x,-y,-z
4 x,-y,z
5 x+1/2,y+1/2,z
6 -x+1/2,y+1/2,-z
7 -x+1/2,-y+1/2,-z
8 x+1/2,-y+1/2,z

loop_
_atom_site_label
_atom_site_type_symbol
_atom_site_fract_x
_atom_site_fract_y
_atom_site_fract_z
_atom_site_adp_type
_atom_site_U_iso_or_equiv
_atom_site_symmetry_multiplicity
_atom_site_occupancy
_atom_site_calc_flag
Al1 Al 0.10799(19) 0 -0.1542(9) Uiso 0.0016 4 1 d
P1 P 0.34711(9) 0 0.2878(6) Uiso 0.0016 4 1 d
O1 O 0.36584(10) 0 0.4637(6) Uiso 0.0267 4 1 d
O3 O 0.15639(10) 0 0.0457(8) Uiso 0.0267 4 1 d
O2 O 0.35778(10) -0.2490(5) 0.2045(6) Uiso 0.0267 8 1 d
O4 O 0.16559(10) 0.2462(5) 0.3136(8) Uiso 0.0267 8 1 d
P2 P 0.17615(9) 0 0.2313(7) Uiso 0.0016 4 1 d
Al2 Al 0.36248(11) 0 0.6453(6) Uiso 0.0016 4 1 d
P3 P 0.41614(7) 0 0.9581(7) Uiso 0.0016 4 1 d
O5 O 0.39864(9) 0 0.7778(8) Uiso 0.0267 4 1 d
O6 O 0.40497(8) -0.2366(17) 1.0463(13) Uiso 0.0267 8 1 d
O7 O 0.0707(3) 0 -0.3600(13) Uiso 0.0267 4 1 d
C1 C 0.29855(9) 0 0.2717(5) Uiso 0.1305 4 1 d
C2 C 0.27548(10) 0 0.1196(5) Uiso 0.1305 4 1 d
C3 C 0.23843(10) 0 0.1073(5) Uiso 0.1305 4 1 d
C4 C 0.22477(9) 0 0.2474(5) Uiso 0.1305 4 1 d
C5 C 0.24784(10) 0 0.3996(5) Uiso 0.1305 4 1 d
C6 C 0.28489(10) 0 0.4118(5) Uiso 0.1305 4 1 d
C7 C 0.463141(15) 0 0.9824(3) Uiso 0.1305 4 1 d
C9 C 0.47829(6) 0 0.84569(14) Uiso 0.1305 4 1 d
C8 C 0.48465(7) 0 1.1351(2) Uiso 0.1305 4 1 d
H2 H 0.284955 0 0.022424 Uiso 0.1566 4 1 d
H3 H 0.222423 0 0.001747 Uiso 0.1566 4 1 d
H5 H 0.23837 0 0.496706 Uiso 0.1566 4 1 d
H6 H 0.300895 0 0.517373 Uiso 0.1566 4 1 d
H9 H 0.463132 0 0.738097 Uiso 0.1566 4 1 d
H8 H 0.474199 0 1.229494 Uiso 0.1566 4 1 d

loop_
_atom_type_symbol
_atom_type_scat_dispersion_real
_atom_type_scat_dispersion_imag
_atom_type_scat_source
C 0.0001 0.0005 'International Tables Vol C tables 4.2.6.8 and 6.1.1.1'
H 0.0000 0.0000 'International Tables Vol C tables 4.2.6.8 and 6.1.1.1'
Al 0.0217 0.0177 'International Tables Vol C tables 4.2.6.8 and 6.1.1.1'
O 0.0021 0.0020 'International Tables Vol C tables 4.2.6.8 and 6.1.1.1'
P 0.0376 0.0330 'International Tables Vol C tables 4.2.6.8 and 6.1.1.1'

loop_
_geom_angle_atom_site_label_1
_geom_angle_atom_site_label_2
_geom_angle_atom_site_label_3
_geom_angle_site_symmetry_1
_geom_angle_site_symmetry_3
_geom_angle
O1 P1 O2 . . 109.5(2)
O1 P1 O2 . 4_555 109.5(2)
O1 P1 C1 . . 109.4(4)
O2 P1 O2 . 4_555 109.4(4)
O2 P1 C1 . . 109.5(2)
O2 P1 C1 4_555 . 109.5(2)
P1 O1 Al2 . . 147.6(4)
O3 P2 O4 . . 109.5(3)
O3 P2 O4 . 4_555 109.5(3)
O3 P2 C4 . . 109.5(4)
O4 P2 O4 . 4_555 109.5(5)
O4 P2 C4 . . 109.5(2)
O4 P2 C4 4_555 . 109.5(2)
O1 Al2 O5 . . 116.5(4)
O5 P3 O6 . . 112.2(3)
O5 P3 O6 . 4_555 112.2(3)
O5 P3 C7 . . 109.5(4)
O6 P3 O6 . 4_555 103.9(6)
O6 P3 C7 . . 109.5(2)
O6 P3 C7 4_555 . 109.5(2)
Al2 O5 P3 . . 146.6(4)
P1 C1 C2 . . 120.0(4)
P1 C1 C6 . . 120.0(3)
C2 C1 C6 . . 120.0(3)
C1 C2 C3 . . 120.0(4)
C1 C2 H2 . . 120.0487
C3 C2 H2 . . 119.9494
C2 C3 C4 . . 119.9(3)
C2 C3 H3 . . 119.9628
C4 C3 H3 . . 120.0896
P2 C4 C3 . . 120.0(3)
P2 C4 C5 . . 119.9(4)
C3 C4 C5 . . 120.1(3)
C4 C5 C6 . . 119.9(4)
C4 C5 H5 . . 120.1332
C6 C5 H5 . . 119.949
C1 C6 C5 . . 120.0(3)
C1 C6 H6 . . 120.0328
C5 C6 H6 . . 119.9596
P3 C7 C9 . . 120.0(2)
P3 C7 C8 . . 120.0(3)
C9 C7 C8 . . 120.00(15)
C7 C9 C8 . 2_657 119.99(12)
C7 C9 H9 . . 119.9947
C8 C9 H9 2_657 . 120.0106
C7 C8 C9 . 2_657 120.01(18)
C7 C8 H8 . . 120.0149
C9 C8 H8 2_657 . 119.9758

loop_
_geom_bond_atom_site_label_1
_geom_bond_atom_site_label_2
_geom_bond_site_symmetry_2
_geom_bond_distance
P1 O1 . 1.492(6)
P1 O2 . 1.527(5)
P1 O2 4_555 1.527(5)
P1 C1 . 1.830(5)
O1 Al2 . 1.554(7)
O3 P2 . 1.575(8)
O4 P2 . 1.509(5)
P2 C4 . 1.832(5)
Al2 O5 . 1.572(6)
P3 O5 . 1.514(8)
P3 O6 . 1.506(10)
P3 O6 4_555 1.506(10)
P3 C7 . 1.762(3)
C1 C2 . 1.383(5)
C1 C6 . 1.384(6)
C2 C3 . 1.398(5)
C2 H2 . 0.9598
C3 C4 . 1.384(6)
C3 H3 . 0.9594
C4 C5 . 1.383(5)
C5 C6 . 1.398(5)
C5 H5 . 0.9588
C6 H6 . 0.9599
C7 C9 . 1.391(3)
C7 C8 . 1.362(3)
C9 C8 2_657 1.389(4)
C9 H9 . 0.9601
C8 H8 . 0.9603

loop_
_geom_hbond_atom_site_label_D
_geom_hbond_atom_site_label_H
_geom_hbond_atom_site_label_A
_geom_hbond_site_symmetry_A
_geom_hbond_distance_DH
_geom_hbond_distance_HA
_geom_hbond_distance_DA
_geom_hbond_angle_DHA
C6 H6 O4 6_546 0.96 2.11 2.932(6) 142.10
C6 H6 O4 7_556 0.96 2.11 2.932(6) 142.10
C6 H6 Al2 . 0.96 2.36 3.177(5) 142.14
